data_7128298
loop_
_publ_author_name
'Fischer, Malte'
'Rei\&s, Fabian'
'Hering-Junghans, Christian'

_publ_section_title
;
 Titanocene pnictinidene complexes.
;
_journal_issue 46
_journal_name_full 'Chemical communications (Cambridge, England)'
_journal_page_first 5626
_journal_page_last 5629
_journal_paper_doi 10.1039/d1cc01305j
_journal_volume 57
_journal_year 2021
_chemical_formula_moiety 'C60 H74 As2'
_chemical_formula_sum 'C60 H74 As2'
_chemical_formula_weight 945.03
_space_group_crystal_system monoclinic
_space_group_IT_number 15
_space_group_name_Hall '-C 2yc'
_space_group_name_H-M_alt 'C 1 2/c 1'
_atom_sites_solution_hydrogens geom
_audit_creation_method SHELXL-2014/7
_audit_update_record
;
2021-02-01 deposited with the CCDC.	2021-05-10 downloaded from the CCDC.
;
_cell_angle_alpha 90
_cell_angle_beta 95.2270(13)
_cell_angle_gamma 90
_cell_formula_units_Z 4
_cell_length_a 21.4486(15)
_cell_length_b 14.9005(10)
_cell_length_c 16.0230(11)
_cell_measurement_reflns_used 9962
_cell_measurement_temperature 150(2)
_cell_measurement_theta_max 29.85
_cell_measurement_theta_min 2.15
_cell_volume 5099.6(6)
_computing_cell_refinement 'SAINT (Bruker, 2013)'
_computing_data_collection 'APEX2 (Bruker, 2014)'
_computing_data_reduction SAINT
_computing_molecular_graphics 'ORTEP-3v2.01 (Farrugia, 1997)'
_computing_publication_material 'SHELXL-2014/7 (Sheldrick, 2014)'
_computing_structure_refinement 'SHELXL-2014/7 (Sheldrick, 2014)'
_computing_structure_solution 'SHELXT (Sheldrick, 2015)'
_diffrn_ambient_temperature 150(2)
_diffrn_measured_fraction_theta_full 1.000
_diffrn_measured_fraction_theta_max 1.000
_diffrn_measurement_device_type 'Bruker APEX-II CCD'
_diffrn_measurement_method '\f and \w scans'
_diffrn_radiation_type MoK\a
_diffrn_radiation_wavelength 0.71073
_diffrn_reflns_av_R_equivalents 0.0334
_diffrn_reflns_av_unetI/netI 0.0279
_diffrn_reflns_Laue_measured_fraction_full 1.000
_diffrn_reflns_Laue_measured_fraction_max 1.000
_diffrn_reflns_limit_h_max 30
_diffrn_reflns_limit_h_min -30
_diffrn_reflns_limit_k_max 20
_diffrn_reflns_limit_k_min -20
_diffrn_reflns_limit_l_max 22
_diffrn_reflns_limit_l_min -22
_diffrn_reflns_number 38522
_diffrn_reflns_point_group_measured_fraction_full 1.000
_diffrn_reflns_point_group_measured_fraction_max 1.000
_diffrn_reflns_theta_full 25.242
_diffrn_reflns_theta_max 29.999
_diffrn_reflns_theta_min 1.666
_exptl_absorpt_coefficient_mu 1.347
_exptl_absorpt_correction_T_max 0.888
_exptl_absorpt_correction_T_min 0.756
_exptl_absorpt_correction_type multi-scan
_exptl_absorpt_process_details 'SADABS 2014/5'
_exptl_crystal_colour yellow
_exptl_crystal_density_diffrn 1.231
_exptl_crystal_description block
_exptl_crystal_F_000 2000
_exptl_crystal_size_max 0.220
_exptl_crystal_size_mid 0.160
_exptl_crystal_size_min 0.090
_refine_diff_density_max 0.429
_refine_diff_density_min -0.227
_refine_diff_density_rms 0.055
_refine_ls_extinction_method none
_refine_ls_goodness_of_fit_ref 1.024
_refine_ls_hydrogen_treatment constr
_refine_ls_matrix_type full
_refine_ls_number_parameters 288
_refine_ls_number_reflns 7447
_refine_ls_number_restraints 0
_refine_ls_restrained_S_all 1.024
_refine_ls_R_factor_all 0.0479
_refine_ls_R_factor_gt 0.0315
_refine_ls_shift/su_max 0.001
_refine_ls_shift/su_mean 0.000
_refine_ls_structure_factor_coef Fsqd
_refine_ls_weighting_details 'w=1/[\s^2^(Fo^2^)+(0.0406P)^2^+2.4597P] where P=(Fo^2^+2Fc^2^)/3'
_refine_ls_weighting_scheme calc
_refine_ls_wR_factor_gt 0.0758
_refine_ls_wR_factor_ref 0.0836
_reflns_Friedel_coverage 0.000
_reflns_number_gt 5712
_reflns_number_total 7447
_reflns_threshold_expression 'I > 2\s(I)'
_cod_data_source_file d1cc01305j2.cif
_cod_data_source_block ax2012_DipTer2As2_cmpd6_i
_cod_depositor_comments 'Adding full bibliography for 7128295--7128298.cif.'
_cod_original_sg_symbol_H-M 'C 2/c'
_cod_database_code 7128298
_shelx_shelxl_version_number 2014/7
_shelx_space_group_comment
;
The symmetry employed for this shelxl refinement is uniquely defined
by the following loop, which should always be used as a source of
symmetry information in preference to the above space-group names.
They are only intended as comments.
;
_shelx_estimated_absorpt_t_min 0.756
_shelx_estimated_absorpt_t_max 0.888

loop_
_space_group_symop_operation_xyz
'x, y, z'
'-x, y, -z+1/2'
'x+1/2, y+1/2, z'
'-x+1/2, y+1/2, -z+1/2'
'-x, -y, -z'
'x, -y, z-1/2'
'-x+1/2, -y+1/2, -z'
'x+1/2, -y+1/2, z-1/2'

loop_
_atom_site_label
_atom_site_type_symbol
_atom_site_fract_x
_atom_site_fract_y
_atom_site_fract_z
_atom_site_U_iso_or_equiv
_atom_site_adp_type
_atom_site_occupancy
_atom_site_site_symmetry_order
_atom_site_calc_flag
_atom_site_refinement_flags_posn
_atom_site_refinement_flags_adp
_atom_site_refinement_flags_occupancy
_atom_site_disorder_assembly
_atom_site_disorder_group
C1 C 0.65751(6) 0.65108(9) 0.50183(9) 0.0210(3) Uani 1 1 d . . . . .
C2 C 0.60552(7) 0.66643(9) 0.44260(9) 0.0227(3) Uani 1 1 d . . . . .
C3 C 0.56616(7) 0.59576(10) 0.41643(10) 0.0272(3) Uani 1 1 d . . . . .
H3 H 0.5317 0.6066 0.3762 0.033 Uiso 1 1 calc R U . . .
C4 C 0.57619(7) 0.51005(10) 0.44768(10) 0.0283(3) Uani 1 1 d . . . . .
H4 H 0.5501 0.4618 0.4275 0.034 Uiso 1 1 calc R U . . .
C5 C 0.62493(7) 0.49575(10) 0.50892(10) 0.0268(3) Uani 1 1 d . . . . .
H5 H 0.6314 0.4373 0.5317 0.032 Uiso 1 1 calc R U . . .
C6 C 0.66496(6) 0.56526(9) 0.53813(9) 0.0219(3) Uani 1 1 d . . . . .
C7 C 0.58673(7) 0.75812(9) 0.41123(9) 0.0234(3) Uani 1 1 d . . . . .
C8 C 0.54792(7) 0.81025(10) 0.45841(10) 0.0287(3) Uani 1 1 d . . . . .
C9 C 0.52521(8) 0.89186(11) 0.42510(11) 0.0354(4) Uani 1 1 d . . . . .
H9 H 0.4983 0.9273 0.4556 0.042 Uiso 1 1 calc R U . . .
C10 C 0.54143(9) 0.92155(11) 0.34848(11) 0.0377(4) Uani 1 1 d . . . . .
H10 H 0.5265 0.9779 0.3273 0.045 Uiso 1 1 calc R U . . .
C11 C 0.57926(8) 0.86996(11) 0.30227(11) 0.0340(4) Uani 1 1 d . . . . .
H11 H 0.5902 0.8913 0.2497 0.041 Uiso 1 1 calc R U . . .
C12 C 0.60153(7) 0.78706(10) 0.33173(10) 0.0266(3) Uani 1 1 d . . . . .
C13 C 0.52745(9) 0.77769(12) 0.54169(11) 0.0375(4) Uani 1 1 d . . . . .
H13 H 0.5527 0.7231 0.5583 0.045 Uiso 1 1 calc R U . . .
C14 C 0.53987(13) 0.84670(15) 0.61135(13) 0.0610(6) Uani 1 1 d . . . . .
H14A H 0.5845 0.8621 0.6173 0.091 Uiso 1 1 calc R U . . .
H14B H 0.5280 0.8216 0.6642 0.091 Uiso 1 1 calc R U . . .
H14C H 0.5151 0.9008 0.5974 0.091 Uiso 1 1 calc R U . . .
C15 C 0.45854(11) 0.74956(14) 0.53095(17) 0.0588(6) Uani 1 1 d . . . . .
H15A H 0.4325 0.8017 0.5139 0.088 Uiso 1 1 calc R U . . .
H15B H 0.4462 0.7261 0.5842 0.088 Uiso 1 1 calc R U . . .
H15C H 0.4527 0.7029 0.4879 0.088 Uiso 1 1 calc R U . . .
C16 C 0.63650(8) 0.72619(11) 0.27589(10) 0.0310(3) Uani 1 1 d . . . . .
H16 H 0.6561 0.6769 0.3115 0.037 Uiso 1 1 calc R U . . .
C17 C 0.59037(10) 0.68363(15) 0.20895(13) 0.0542(5) Uani 1 1 d . . . . .
H17A H 0.5694 0.7309 0.1743 0.081 Uiso 1 1 calc R U . . .
H17B H 0.5591 0.6489 0.2361 0.081 Uiso 1 1 calc R U . . .
H17C H 0.6131 0.6439 0.1735 0.081 Uiso 1 1 calc R U . . .
C18 C 0.68818(10) 0.77412(15) 0.23476(13) 0.0475(5) Uani 1 1 d . . . . .
H18A H 0.6698 0.8199 0.1961 0.071 Uiso 1 1 calc R U . . .
H18B H 0.7113 0.7306 0.2037 0.071 Uiso 1 1 calc R U . . .
H18C H 0.7168 0.8028 0.2780 0.071 Uiso 1 1 calc R U . . .
C19 C 0.70978(7) 0.54157(9) 0.61273(9) 0.0246(3) Uani 1 1 d . . . . .
C20 C 0.76194(7) 0.48717(10) 0.60159(10) 0.0277(3) Uani 1 1 d . . . . .
C21 C 0.79649(9) 0.45288(11) 0.67268(11) 0.0382(4) Uani 1 1 d . . . . .
H21 H 0.8325 0.4173 0.6664 0.046 Uiso 1 1 calc R U . . .
C22 C 0.77894(10) 0.47013(12) 0.75172(12) 0.0437(4) Uani 1 1 d . . . . .
H22 H 0.8019 0.4444 0.7993 0.052 Uiso 1 1 calc R U . . .
C23 C 0.72799(9) 0.52466(12) 0.76222(11) 0.0406(4) Uani 1 1 d . . . . .
H23 H 0.7167 0.5365 0.8171 0.049 Uiso 1 1 calc R U . . .
C24 C 0.69314(8) 0.56230(10) 0.69365(10) 0.0304(3) Uani 1 1 d . . . . .
C25 C 0.77897(8) 0.46155(11) 0.51464(10) 0.0319(3) Uani 1 1 d . . . . .
H25 H 0.7505 0.4953 0.4728 0.038 Uiso 1 1 calc R U . . .
C26 C 0.76797(10) 0.36128(13) 0.49895(12) 0.0464(5) Uani 1 1 d . . . . .
H26A H 0.7779 0.3462 0.4421 0.070 Uiso 1 1 calc R U . . .
H26B H 0.7240 0.3468 0.5050 0.070 Uiso 1 1 calc R U . . .
H26C H 0.7950 0.3266 0.5397 0.070 Uiso 1 1 calc R U . . .
C27 C 0.84613(9) 0.48675(13) 0.50075(13) 0.0437(4) Uani 1 1 d . . . . .
H27A H 0.8751 0.4533 0.5401 0.066 Uiso 1 1 calc R U . . .
H27B H 0.8522 0.5513 0.5101 0.066 Uiso 1 1 calc R U . . .
H27C H 0.8543 0.4718 0.4432 0.066 Uiso 1 1 calc R U . . .
C28 C 0.63682(8) 0.62149(12) 0.70602(10) 0.0362(4) Uani 1 1 d . . . . .
H28 H 0.6321 0.6641 0.6577 0.043 Uiso 1 1 calc R U . . .
C29 C 0.64385(10) 0.67805(16) 0.78555(13) 0.0558(5) Uani 1 1 d . . . . .
H29A H 0.6451 0.6386 0.8346 0.084 Uiso 1 1 calc R U . . .
H29B H 0.6082 0.7192 0.7860 0.084 Uiso 1 1 calc R U . . .
H29C H 0.6828 0.7127 0.7872 0.084 Uiso 1 1 calc R U . . .
C30 C 0.57637(10) 0.56722(17) 0.70362(14) 0.0584(6) Uani 1 1 d . . . . .
H30A H 0.5787 0.5254 0.7510 0.088 Uiso 1 1 calc R U . . .
H30B H 0.5707 0.5334 0.6510 0.088 Uiso 1 1 calc R U . . .
H30C H 0.5409 0.6080 0.7073 0.088 Uiso 1 1 calc R U . . .
As1 As 0.71096(2) 0.75390(2) 0.54307(2) 0.02526(5) Uani 1 1 d . . . . .

loop_
_atom_site_aniso_label
_atom_site_aniso_U_11
_atom_site_aniso_U_22
_atom_site_aniso_U_33
_atom_site_aniso_U_23
_atom_site_aniso_U_13
_atom_site_aniso_U_12
C1 0.0215(6) 0.0223(6) 0.0200(7) -0.0019(5) 0.0061(5) -0.0010(5)
C2 0.0237(7) 0.0221(6) 0.0229(7) 0.0001(5) 0.0058(5) 0.0003(5)
C3 0.0245(7) 0.0280(7) 0.0287(8) -0.0004(6) -0.0008(6) 0.0004(6)
C4 0.0284(7) 0.0254(7) 0.0306(8) -0.0023(6) 0.0009(6) -0.0066(6)
C5 0.0317(8) 0.0207(6) 0.0281(8) 0.0022(6) 0.0025(6) -0.0030(6)
C6 0.0221(7) 0.0228(6) 0.0213(7) -0.0003(5) 0.0041(5) -0.0011(5)
C7 0.0226(6) 0.0221(6) 0.0253(7) 0.0002(5) 0.0002(5) -0.0010(5)
C8 0.0294(8) 0.0259(7) 0.0312(8) -0.0003(6) 0.0040(6) 0.0017(6)
C9 0.0374(9) 0.0279(8) 0.0403(10) -0.0038(7) 0.0011(7) 0.0078(7)
C10 0.0470(10) 0.0262(8) 0.0381(9) 0.0029(7) -0.0060(8) 0.0073(7)
C11 0.0411(9) 0.0295(8) 0.0304(8) 0.0053(6) -0.0024(7) 0.0001(7)
C12 0.0256(7) 0.0259(7) 0.0276(7) 0.0009(6) -0.0018(6) -0.0025(6)
C13 0.0434(10) 0.0332(8) 0.0384(9) 0.0021(7) 0.0161(8) 0.0089(7)
C14 0.0934(18) 0.0548(13) 0.0379(11) -0.0076(10) 0.0227(11) -0.0007(12)
C15 0.0501(12) 0.0617(14) 0.0685(15) 0.0105(11) 0.0257(11) -0.0045(10)
C16 0.0348(8) 0.0333(8) 0.0255(8) 0.0024(6) 0.0053(6) 0.0003(6)
C17 0.0578(13) 0.0605(13) 0.0444(12) -0.0215(10) 0.0058(10) -0.0091(10)
C18 0.0480(11) 0.0563(11) 0.0406(11) 0.0020(9) 0.0174(9) -0.0077(9)
C19 0.0290(7) 0.0214(6) 0.0231(7) 0.0023(5) 0.0006(6) -0.0041(5)
C20 0.0314(8) 0.0215(7) 0.0294(8) 0.0014(6) -0.0027(6) -0.0008(6)
C21 0.0434(10) 0.0299(8) 0.0387(10) 0.0012(7) -0.0092(8) 0.0050(7)
C22 0.0564(12) 0.0384(9) 0.0333(9) 0.0056(8) -0.0127(8) 0.0014(8)
C23 0.0574(12) 0.0390(9) 0.0248(8) 0.0030(7) 0.0008(8) -0.0038(8)
C24 0.0364(8) 0.0292(7) 0.0257(8) 0.0023(6) 0.0043(6) -0.0056(6)
C25 0.0313(8) 0.0298(8) 0.0341(9) -0.0028(7) 0.0000(7) 0.0048(6)
C26 0.0530(11) 0.0362(10) 0.0500(12) -0.0143(8) 0.0052(9) -0.0013(8)
C27 0.0388(10) 0.0398(10) 0.0533(11) 0.0012(8) 0.0079(8) 0.0055(8)
C28 0.0396(9) 0.0439(9) 0.0269(8) 0.0007(7) 0.0132(7) 0.0000(7)
C29 0.0559(13) 0.0687(14) 0.0452(12) -0.0170(10) 0.0175(10) 0.0027(11)
C30 0.0426(11) 0.0788(16) 0.0561(13) -0.0045(11) 0.0165(10) -0.0096(11)
As1 0.02595(8) 0.02415(8) 0.02658(9) -0.00543(6) 0.00726(6) -0.00546(6)

loop_
_atom_type_symbol
_atom_type_description
_atom_type_scat_dispersion_real
_atom_type_scat_dispersion_imag
_atom_type_scat_source
C C 0.0033 0.0016 'International Tables Vol C Tables 4.2.6.8 and 6.1.1.4'
H H 0.0000 0.0000 'International Tables Vol C Tables 4.2.6.8 and 6.1.1.4'
As As 0.0499 2.0058 'International Tables Vol C Tables 4.2.6.8 and 6.1.1.4'

loop_
_geom_angle_atom_site_label_1
_geom_angle_atom_site_label_2
_geom_angle_atom_site_label_3
_geom_angle
_geom_angle_site_symmetry_1
_geom_angle_site_symmetry_3
_geom_angle_publ_flag
C6 C1 C2 118.47(12) . . ?
C6 C1 As1 121.45(10) . . ?
C2 C1 As1 119.54(10) . . ?
C3 C2 C1 119.96(13) . . ?
C3 C2 C7 116.88(12) . . ?
C1 C2 C7 122.94(12) . . ?
C4 C3 C2 121.38(14) . . ?
C4 C3 H3 119.3 . . ?
C2 C3 H3 119.3 . . ?
C3 C4 C5 118.82(13) . . ?
C3 C4 H4 120.6 . . ?
C5 C4 H4 120.6 . . ?
C4 C5 C6 121.64(13) . . ?
C4 C5 H5 119.2 . . ?
C6 C5 H5 119.2 . . ?
C5 C6 C1 119.42(13) . . ?
C5 C6 C19 114.84(12) . . ?
C1 C6 C19 125.53(12) . . ?
C8 C7 C12 120.64(13) . . ?
C8 C7 C2 118.50(13) . . ?
C12 C7 C2 120.45(13) . . ?
C9 C8 C7 118.52(15) . . ?
C9 C8 C13 119.60(14) . . ?
C7 C8 C13 121.79(14) . . ?
C10 C9 C8 120.77(16) . . ?
C10 C9 H9 119.6 . . ?
C8 C9 H9 119.6 . . ?
C9 C10 C11 120.46(15) . . ?
C9 C10 H10 119.8 . . ?
C11 C10 H10 119.8 . . ?
C10 C11 C12 120.84(16) . . ?
C10 C11 H11 119.6 . . ?
C12 C11 H11 119.6 . . ?
C11 C12 C7 118.69(15) . . ?
C11 C12 C16 120.19(14) . . ?
C7 C12 C16 120.93(13) . . ?
C8 C13 C14 112.47(15) . . ?
C8 C13 C15 109.96(16) . . ?
C14 C13 C15 111.71(18) . . ?
C8 C13 H13 107.5 . . ?
C14 C13 H13 107.5 . . ?
C15 C13 H13 107.5 . . ?
C13 C14 H14A 109.5 . . ?
C13 C14 H14B 109.5 . . ?
H14A C14 H14B 109.5 . . ?
C13 C14 H14C 109.5 . . ?
H14A C14 H14C 109.5 . . ?
H14B C14 H14C 109.5 . . ?
C13 C15 H15A 109.5 . . ?
C13 C15 H15B 109.5 . . ?
H15A C15 H15B 109.5 . . ?
C13 C15 H15C 109.5 . . ?
H15A C15 H15C 109.5 . . ?
H15B C15 H15C 109.5 . . ?
C18 C16 C12 113.20(15) . . ?
C18 C16 C17 109.99(15) . . ?
C12 C16 C17 109.76(14) . . ?
C18 C16 H16 107.9 . . ?
C12 C16 H16 107.9 . . ?
C17 C16 H16 107.9 . . ?
C16 C17 H17A 109.5 . . ?
C16 C17 H17B 109.5 . . ?
H17A C17 H17B 109.5 . . ?
C16 C17 H17C 109.5 . . ?
H17A C17 H17C 109.5 . . ?
H17B C17 H17C 109.5 . . ?
C16 C18 H18A 109.5 . . ?
C16 C18 H18B 109.5 . . ?
H18A C18 H18B 109.5 . . ?
C16 C18 H18C 109.5 . . ?
H18A C18 H18C 109.5 . . ?
H18B C18 H18C 109.5 . . ?
C20 C19 C24 120.93(14) . . ?
C20 C19 C6 119.48(13) . . ?
C24 C19 C6 118.80(13) . . ?
C21 C20 C19 118.43(15) . . ?
C21 C20 C25 120.08(15) . . ?
C19 C20 C25 121.41(13) . . ?
C22 C21 C20 120.79(17) . . ?
C22 C21 H21 119.6 . . ?
C20 C21 H21 119.6 . . ?
C21 C22 C23 120.40(16) . . ?
C21 C22 H22 119.8 . . ?
C23 C22 H22 119.8 . . ?
C22 C23 C24 120.98(17) . . ?
C22 C23 H23 119.5 . . ?
C24 C23 H23 119.5 . . ?
C23 C24 C19 118.39(16) . . ?
C23 C24 C28 120.45(15) . . ?
C19 C24 C28 121.11(14) . . ?
C20 C25 C27 112.39(14) . . ?
C20 C25 C26 110.45(14) . . ?
C27 C25 C26 110.50(15) . . ?
C20 C25 H25 107.8 . . ?
C27 C25 H25 107.8 . . ?
C26 C25 H25 107.8 . . ?
C25 C26 H26A 109.5 . . ?
C25 C26 H26B 109.5 . . ?
H26A C26 H26B 109.5 . . ?
C25 C26 H26C 109.5 . . ?
H26A C26 H26C 109.5 . . ?
H26B C26 H26C 109.5 . . ?
C25 C27 H27A 109.5 . . ?
C25 C27 H27B 109.5 . . ?
H27A C27 H27B 109.5 . . ?
C25 C27 H27C 109.5 . . ?
H27A C27 H27C 109.5 . . ?
H27B C27 H27C 109.5 . . ?
C24 C28 C29 114.20(15) . . ?
C24 C28 C30 111.84(16) . . ?
C29 C28 C30 109.47(16) . . ?
C24 C28 H28 107.0 . . ?
C29 C28 H28 107.0 . . ?
C30 C28 H28 107.0 . . ?
C28 C29 H29A 109.5 . . ?
C28 C29 H29B 109.5 . . ?
H29A C29 H29B 109.5 . . ?
C28 C29 H29C 109.5 . . ?
H29A C29 H29C 109.5 . . ?
H29B C29 H29C 109.5 . . ?
C28 C30 H30A 109.5 . . ?
C28 C30 H30B 109.5 . . ?
H30A C30 H30B 109.5 . . ?
C28 C30 H30C 109.5 . . ?
H30A C30 H30C 109.5 . . ?
H30B C30 H30C 109.5 . . ?
C1 As1 As1 101.15(4) . 7_666 ?

loop_
_geom_bond_atom_site_label_1
_geom_bond_atom_site_label_2
_geom_bond_distance
_geom_bond_site_symmetry_2
_geom_bond_publ_flag
C1 C6 1.4079(19) . ?
C1 C2 1.4155(19) . ?
C1 As1 1.9901(13) . ?
C2 C3 1.390(2) . ?
C2 C7 1.4982(19) . ?
C3 C4 1.381(2) . ?
C3 H3 0.9500 . ?
C4 C5 1.384(2) . ?
C4 H4 0.9500 . ?
C5 C6 1.3985(19) . ?
C5 H5 0.9500 . ?
C6 C19 1.506(2) . ?
C7 C8 1.408(2) . ?
C7 C12 1.408(2) . ?
C8 C9 1.398(2) . ?
C8 C13 1.522(2) . ?
C9 C10 1.379(3) . ?
C9 H9 0.9500 . ?
C10 C11 1.381(2) . ?
C10 H10 0.9500 . ?
C11 C12 1.391(2) . ?
C11 H11 0.9500 . ?
C12 C16 1.519(2) . ?
C13 C14 1.523(3) . ?
C13 C15 1.531(3) . ?
C13 H13 1.0000 . ?
C14 H14A 0.9800 . ?
C14 H14B 0.9800 . ?
C14 H14C 0.9800 . ?
C15 H15A 0.9800 . ?
C15 H15B 0.9800 . ?
C15 H15C 0.9800 . ?
C16 C18 1.519(2) . ?
C16 C17 1.529(2) . ?
C16 H16 1.0000 . ?
C17 H17A 0.9800 . ?
C17 H17B 0.9800 . ?
C17 H17C 0.9800 . ?
C18 H18A 0.9800 . ?
C18 H18B 0.9800 . ?
C18 H18C 0.9800 . ?
C19 C20 1.406(2) . ?
C19 C24 1.410(2) . ?
C20 C21 1.398(2) . ?
C20 C25 1.521(2) . ?
C21 C22 1.378(3) . ?
C21 H21 0.9500 . ?
C22 C23 1.384(3) . ?
C22 H22 0.9500 . ?
C23 C24 1.389(2) . ?
C23 H23 0.9500 . ?
C24 C28 1.523(2) . ?
C25 C27 1.524(2) . ?
C25 C26 1.530(2) . ?
C25 H25 1.0000 . ?
C26 H26A 0.9800 . ?
C26 H26B 0.9800 . ?
C26 H26C 0.9800 . ?
C27 H27A 0.9800 . ?
C27 H27B 0.9800 . ?
C27 H27C 0.9800 . ?
C28 C29 1.524(3) . ?
C28 C30 1.526(3) . ?
C28 H28 1.0000 . ?
C29 H29A 0.9800 . ?
C29 H29B 0.9800 . ?
C29 H29C 0.9800 . ?
C30 H30A 0.9800 . ?
C30 H30B 0.9800 . ?
C30 H30C 0.9800 . ?
As1 As1 2.2679(3) 7_666 ?

loop_
_geom_torsion_atom_site_label_1
_geom_torsion_atom_site_label_2
_geom_torsion_atom_site_label_3
_geom_torsion_atom_site_label_4
_geom_torsion
_geom_torsion_site_symmetry_1
_geom_torsion_site_symmetry_2
_geom_torsion_site_symmetry_3
_geom_torsion_site_symmetry_4
_geom_torsion_publ_flag
C6 C1 C2 C3 -5.2(2) . . . . ?
As1 C1 C2 C3 -176.93(11) . . . . ?
C6 C1 C2 C7 169.15(13) . . . . ?
As1 C1 C2 C7 -2.53(18) . . . . ?
C1 C2 C3 C4 0.6(2) . . . . ?
C7 C2 C3 C4 -174.08(14) . . . . ?
C2 C3 C4 C5 2.8(2) . . . . ?
C3 C4 C5 C6 -1.7(2) . . . . ?
C4 C5 C6 C1 -3.0(2) . . . . ?
C4 C5 C6 C19 171.99(14) . . . . ?
C2 C1 C6 C5 6.4(2) . . . . ?
As1 C1 C6 C5 177.87(11) . . . . ?
C2 C1 C6 C19 -168.05(13) . . . . ?
As1 C1 C6 C19 3.47(19) . . . . ?
C3 C2 C7 C8 89.38(17) . . . . ?
C1 C2 C7 C8 -85.18(18) . . . . ?
C3 C2 C7 C12 -83.33(18) . . . . ?
C1 C2 C7 C12 102.11(17) . . . . ?
C12 C7 C8 C9 -0.9(2) . . . . ?
C2 C7 C8 C9 -173.62(14) . . . . ?
C12 C7 C8 C13 175.66(15) . . . . ?
C2 C7 C8 C13 3.0(2) . . . . ?
C7 C8 C9 C10 -1.3(2) . . . . ?
C13 C8 C9 C10 -177.92(16) . . . . ?
C8 C9 C10 C11 1.6(3) . . . . ?
C9 C10 C11 C12 0.3(3) . . . . ?
C10 C11 C12 C7 -2.4(2) . . . . ?
C10 C11 C12 C16 172.65(15) . . . . ?
C8 C7 C12 C11 2.7(2) . . . . ?
C2 C7 C12 C11 175.29(13) . . . . ?
C8 C7 C12 C16 -172.29(14) . . . . ?
C2 C7 C12 C16 0.3(2) . . . . ?
C9 C8 C13 C14 -54.7(2) . . . . ?
C7 C8 C13 C14 128.79(18) . . . . ?
C9 C8 C13 C15 70.5(2) . . . . ?
C7 C8 C13 C15 -106.04(18) . . . . ?
C11 C12 C16 C18 49.0(2) . . . . ?
C7 C12 C16 C18 -136.05(16) . . . . ?
C11 C12 C16 C17 -74.3(2) . . . . ?
C7 C12 C16 C17 100.63(18) . . . . ?
C5 C6 C19 C20 74.98(17) . . . . ?
C1 C6 C19 C20 -110.40(17) . . . . ?
C5 C6 C19 C24 -94.93(16) . . . . ?
C1 C6 C19 C24 79.69(19) . . . . ?
C24 C19 C20 C21 0.9(2) . . . . ?
C6 C19 C20 C21 -168.75(14) . . . . ?
C24 C19 C20 C25 177.74(14) . . . . ?
C6 C19 C20 C25 8.0(2) . . . . ?
C19 C20 C21 C22 1.6(2) . . . . ?
C25 C20 C21 C22 -175.24(16) . . . . ?
C20 C21 C22 C23 -2.4(3) . . . . ?
C21 C22 C23 C24 0.7(3) . . . . ?
C22 C23 C24 C19 1.8(3) . . . . ?
C22 C23 C24 C28 179.44(17) . . . . ?
C20 C19 C24 C23 -2.6(2) . . . . ?
C6 C19 C24 C23 167.15(14) . . . . ?
C20 C19 C24 C28 179.76(14) . . . . ?
C6 C19 C24 C28 -10.5(2) . . . . ?
C21 C20 C25 C27 -58.4(2) . . . . ?
C19 C20 C25 C27 124.89(16) . . . . ?
C21 C20 C25 C26 65.5(2) . . . . ?
C19 C20 C25 C26 -111.21(17) . . . . ?
C23 C24 C28 C29 34.1(2) . . . . ?
C19 C24 C28 C29 -148.28(17) . . . . ?
C23 C24 C28 C30 -90.9(2) . . . . ?
C19 C24 C28 C30 86.70(19) . . . . ?
